data_7237517
loop_
_publ_author_name
'Kang, Qing'
'Xiao, Yin'
'Hu, Wenping'
'Wang, Yong'

_publ_section_title
;
 Smartly designed AIE triazoliums as unique targeting fluorescence tags
 for sulfonic biomacromolecule recognition via &#x2018;electrostatic
 locking&#x2019;
;
_journal_issue 46
_journal_name_full 'Journal of Materials Chemistry C'
_journal_page_first 12529
_journal_paper_doi 10.1039/C8TC04425B
_journal_volume 6
_journal_year 2018
_chemical_formula_sum 'C37 H32 B F4 N3'
_chemical_formula_weight 605.46
_space_group_crystal_system monoclinic
_space_group_IT_number 14
_space_group_name_Hall '-P 2ybc'
_space_group_name_H-M_alt 'P 1 21/c 1'
_atom_sites_solution_hydrogens mixed
_audit_creation_method SHELXL-2014/8
_audit_update_record
;
2018-06-02 deposited with the CCDC.
2018-10-09 downloaded from the CCDC.
;
_cell_angle_alpha 90
_cell_angle_beta 103.45(3)
_cell_angle_gamma 90
_cell_formula_units_Z 4
_cell_length_a 20.354(4)
_cell_length_b 11.829(2)
_cell_length_c 13.889(3)
_cell_measurement_reflns_used 6288
_cell_measurement_temperature 113(2)
_cell_measurement_theta_max 27.8984
_cell_measurement_theta_min 2.0057
_cell_volume 3252.3(12)
_computing_cell_refinement crystalclear
_computing_data_collection crystalclear
_computing_data_reduction crystalclear
_computing_molecular_graphics 'Bruker SHELXTL'
_computing_publication_material 'Bruker SHELXTL'
_computing_structure_refinement 'SHELXL-97 (Sheldrick, 1997)'
_computing_structure_solution 'SHELXS-97 (Sheldrick, 1990)'
_diffrn_ambient_temperature 113(2)
_diffrn_measured_fraction_theta_full 0.999
_diffrn_measured_fraction_theta_max 0.999
_diffrn_measurement_device_type 'rigaku saturn'
_diffrn_measurement_method '\w scans'
_diffrn_radiation_type MoK\a
_diffrn_radiation_wavelength 0.71073
_diffrn_reflns_av_R_equivalents 0.0637
_diffrn_reflns_av_unetI/netI 0.0472
_diffrn_reflns_Laue_measured_fraction_full 0.999
_diffrn_reflns_Laue_measured_fraction_max 0.999
_diffrn_reflns_limit_h_max 24
_diffrn_reflns_limit_h_min -24
_diffrn_reflns_limit_k_max 11
_diffrn_reflns_limit_k_min -14
_diffrn_reflns_limit_l_max 16
_diffrn_reflns_limit_l_min -16
_diffrn_reflns_number 27311
_diffrn_reflns_point_group_measured_fraction_full 0.999
_diffrn_reflns_point_group_measured_fraction_max 0.999
_diffrn_reflns_theta_full 25.017
_diffrn_reflns_theta_max 25.017
_diffrn_reflns_theta_min 2.289
_diffrn_standards_decay_% 0
_diffrn_standards_interval_count 0
_diffrn_standards_interval_time 0
_diffrn_standards_number 0
_exptl_absorpt_coefficient_mu 0.088
_exptl_absorpt_correction_T_max 1.0000
_exptl_absorpt_correction_T_min 0.7642
_exptl_absorpt_correction_type multi-scan
_exptl_absorpt_process_details crystalclear
_exptl_crystal_colour colourless
_exptl_crystal_density_diffrn 1.237
_exptl_crystal_description prism
_exptl_crystal_F_000 1264
_exptl_crystal_size_max 0.200
_exptl_crystal_size_mid 0.180
_exptl_crystal_size_min 0.120
_refine_diff_density_max 0.392
_refine_diff_density_min -0.409
_refine_diff_density_rms 0.053
_refine_ls_extinction_coef 0.0153(19)
_refine_ls_extinction_expression Fc^*^=kFc[1+0.001xFc^2^\l^3^/sin(2\q)]^-1/4^
_refine_ls_extinction_method 'SHELXL-2014/8 (Sheldrick 2014'
_refine_ls_goodness_of_fit_ref 1.088
_refine_ls_hydrogen_treatment mixed
_refine_ls_matrix_type full
_refine_ls_number_parameters 468
_refine_ls_number_reflns 5739
_refine_ls_number_restraints 391
_refine_ls_restrained_S_all 1.071
_refine_ls_R_factor_all 0.0895
_refine_ls_R_factor_gt 0.0690
_refine_ls_shift/su_max 0.000
_refine_ls_shift/su_mean 0.000
_refine_ls_structure_factor_coef Fsqd
_refine_ls_weighting_details 'w=1/[\s^2^(Fo^2^)+(0.0996P)^2^+1.0480P] where P=(Fo^2^+2Fc^2^)/3'
_refine_ls_weighting_scheme calc
_refine_ls_wR_factor_gt 0.1805
_refine_ls_wR_factor_ref 0.1962
_reflns_Friedel_coverage 0.000
_reflns_number_gt 4376
_reflns_number_total 5739
_reflns_threshold_expression 'I > 2\s(I)'
_cod_data_source_file c8tc04425b2.cif
_cod_data_source_block R20180330C1
_cod_depositor_comments
;
The following automatic conversions were performed:

data item '_exptl_absorpt_correction_type' value 'Multi-scan' was
changed to 'multi-scan' in accordance with the
/home/saulius/struct/COD-crude-data/automatic-downloads/DataCite-retrospective/RSC/depositions/lib/dictionaries/cif_core.dic
dictionary named 'cif_core.dic' version 2.4.2 last updated on
2011-04-26.

Automatic conversion script
Id: cif_fix_values 6909 2019-04-08 15:41:33Z antanas 
;
_cod_original_cell_volume 3252.0(12)
_cod_original_sg_symbol_H-M 'P 21/c'
_cod_database_code 7237517
_shelx_shelxl_version_number 2014/8
_shelx_space_group_comment
;
The symmetry employed for this shelxl refinement is uniquely defined
by the following loop, which should always be used as a source of
symmetry information in preference to the above space-group names.
They are only intended as comments.
;
_shelx_estimated_absorpt_t_min 0.983
_shelx_estimated_absorpt_t_max 0.989

loop_
_space_group_symop_operation_xyz
'x, y, z'
'-x, y+1/2, -z+1/2'
'-x, -y, -z'
'x, -y-1/2, z-1/2'

loop_
_atom_site_label
_atom_site_type_symbol
_atom_site_fract_x
_atom_site_fract_y
_atom_site_fract_z
_atom_site_U_iso_or_equiv
_atom_site_adp_type
_atom_site_occupancy
_atom_site_site_symmetry_order
_atom_site_calc_flag
_atom_site_refinement_flags_posn
_atom_site_refinement_flags_adp
_atom_site_refinement_flags_occupancy
_atom_site_disorder_assembly
_atom_site_disorder_group
N1 N 0.48446(10) -0.03368(17) 0.22891(15) 0.0340(5) Uani 1 1 d . . . . .
N2 N 0.42068(10) -0.0421(2) 0.23313(19) 0.0494(6) Uani 1 1 d . . . . .
C1 C 0.72548(13) 0.2790(3) 0.5283(2) 0.0493(7) Uani 1 1 d . . . . .
H1A H 0.7256 0.1999 0.5403 0.059 Uiso 1 1 calc R U . . .
C2 C 0.67792(15) 0.3469(4) 0.5572(2) 0.0678(11) Uani 1 1 d . . . . .
H2A H 0.6454 0.3142 0.5879 0.081 Uiso 1 1 calc R U . . .
C3 C 0.67791(18) 0.4620(4) 0.5413(3) 0.0765(12) Uani 1 1 d . . . . .
H3A H 0.6448 0.5083 0.5599 0.092 Uiso 1 1 calc R U . . .
C4 C 0.72576(17) 0.5097(3) 0.4987(2) 0.0647(10) Uani 1 1 d . . . . .
H4A H 0.7262 0.5891 0.4889 0.078 Uiso 1 1 calc R U . . .
C5 C 0.77349(14) 0.4417(2) 0.4700(2) 0.0480(7) Uani 1 1 d . . . . .
H5A H 0.8070 0.4754 0.4417 0.058 Uiso 1 1 calc R U . . .
C6 C 0.77300(12) 0.3253(2) 0.48192(18) 0.0387(6) Uani 1 1 d . . . . .
C7 C 0.82146(12) 0.2530(2) 0.44307(18) 0.0338(6) Uani 1 1 d . . . . .
C8 C 0.89370(12) 0.2887(2) 0.47317(19) 0.0341(6) Uani 1 1 d . . . . .
C9 C 0.92178(13) 0.3148(2) 0.5720(2) 0.0434(7) Uani 1 1 d . . . . .
H9A H 0.8950 0.3082 0.6194 0.052 Uiso 1 1 calc R U . . .
C10 C 0.98836(14) 0.3503(2) 0.6021(3) 0.0546(8) Uani 1 1 d . . . . .
H10A H 1.0069 0.3677 0.6698 0.065 Uiso 1 1 calc R U . . .
C11 C 1.02760(15) 0.3602(3) 0.5345(3) 0.0617(9) Uani 1 1 d . . . . .
H11A H 1.0733 0.3838 0.5555 0.074 Uiso 1 1 calc R U . . .
C12 C 1.00080(14) 0.3362(2) 0.4369(3) 0.0548(8) Uani 1 1 d . . . . .
H12A H 1.0279 0.3441 0.3900 0.066 Uiso 1 1 calc R U . . .
C13 C 0.93410(12) 0.3001(2) 0.4057(2) 0.0428(7) Uani 1 1 d . . . . .
H13A H 0.9161 0.2832 0.3378 0.051 Uiso 1 1 calc R U . . .
C14 C 0.80098(11) 0.1614(2) 0.38470(17) 0.0326(6) Uani 1 1 d . . . . .
C15 C 0.84803(11) 0.0801(2) 0.35340(17) 0.0312(5) Uani 1 1 d . . . . .
C16 C 0.89910(12) 0.0270(2) 0.42296(19) 0.0392(6) Uani 1 1 d . . . . .
H16A H 0.9072 0.0482 0.4907 0.047 Uiso 1 1 calc R U . . .
C17 C 0.93803(14) -0.0565(2) 0.3941(2) 0.0482(7) Uani 1 1 d . . . . .
H17A H 0.9718 -0.0937 0.4425 0.058 Uiso 1 1 calc R U . . .
C18 C 0.92835(15) -0.0861(2) 0.2959(2) 0.0509(7) Uani 1 1 d . . . . .
H18A H 0.9560 -0.1421 0.2762 0.061 Uiso 1 1 calc R U . . .
C19 C 0.87787(15) -0.0334(3) 0.2263(2) 0.0524(8) Uani 1 1 d . . . . .
H19A H 0.8708 -0.0535 0.1584 0.063 Uiso 1 1 calc R U . . .
C20 C 0.83781(13) 0.0479(2) 0.2548(2) 0.0428(7) Uani 1 1 d . . . . .
H20A H 0.8028 0.0825 0.2064 0.051 Uiso 1 1 calc R U . . .
C21 C 0.72811(11) 0.1287(2) 0.35237(18) 0.0323(6) Uani 1 1 d . . . . .
C22 C 0.70948(13) 0.0180(2) 0.3671(2) 0.0448(7) Uani 1 1 d . . . . .
H22A H 0.7435 -0.0368 0.3910 0.054 Uiso 1 1 calc R U . . .
C23 C 0.64199(13) -0.0135(2) 0.3474(2) 0.0478(7) Uani 1 1 d . . . . .
H23A H 0.6299 -0.0889 0.3593 0.057 Uiso 1 1 calc R U . . .
C24 C 0.59223(12) 0.0659(2) 0.31020(18) 0.0332(6) Uani 1 1 d . . . . .
C25 C 0.61051(11) 0.1742(2) 0.28935(17) 0.0327(6) Uani 1 1 d . . . . .
H25A H 0.5767 0.2272 0.2602 0.039 Uiso 1 1 calc R U . . .
C26 C 0.67780(11) 0.2055(2) 0.31067(17) 0.0322(5) Uani 1 1 d . . . . .
H26A H 0.6898 0.2804 0.2967 0.039 Uiso 1 1 calc R U . . .
C27 C 0.52029(12) 0.0384(2) 0.29787(18) 0.0337(6) Uani 1 1 d . . . . .
C28 C 0.47501(14) 0.0764(3) 0.3483(3) 0.0552(8) Uani 1 1 d D . . . .
H28 H 0.4798(17) 0.128(2) 0.4019(18) 0.083 Uiso 1 1 d D U . . .
C29 C 0.50831(14) -0.0986(2) 0.1541(2) 0.0460(7) Uani 1 1 d . U . . .
H29A H 0.5565 -0.0836 0.1602 0.069 Uiso 1 1 calc R U . . .
H29B H 0.5016 -0.1794 0.1640 0.069 Uiso 1 1 calc R U . . .
H29C H 0.4828 -0.0763 0.0880 0.069 Uiso 1 1 calc R U . . .
N3 N 0.4195(2) 0.0148(4) 0.3202(3) 0.0311(11) Uani 0.603(4) 1 d D U P A 1
C30 C 0.3557(2) 0.0220(4) 0.3517(3) 0.0368(10) Uani 0.603(4) 1 d D U P A 1
H30A H 0.3641 0.0561 0.4185 0.044 Uiso 0.603(4) 1 calc R U P A 1
H30B H 0.3375 -0.0550 0.3556 0.044 Uiso 0.603(4) 1 calc R U P A 1
C31 C 0.3041(2) 0.0928(5) 0.2800(4) 0.0519(12) Uani 0.603(4) 1 d D U P A 1
H31A H 0.3220 0.1702 0.2771 0.062 Uiso 0.603(4) 1 calc R U P A 1
H31B H 0.2963 0.0594 0.2129 0.062 Uiso 0.603(4) 1 calc R U P A 1
C32 C 0.23767(15) 0.0984(3) 0.3118(3) 0.0475(11) Uani 0.603(4) 1 d DG U P A 1
C33 C 0.1881(2) 0.0172(3) 0.2791(3) 0.0544(14) Uani 0.603(4) 1 d G U P A 1
H33A H 0.1962 -0.0428 0.2379 0.065 Uiso 0.603(4) 1 calc R U P A 1
C34 C 0.12688(18) 0.0238(5) 0.3068(5) 0.0545(15) Uani 0.603(4) 1 d G U P A 1
H34A H 0.0930 -0.0317 0.2845 0.065 Uiso 0.603(4) 1 calc R U P A 1
C35 C 0.11513(19) 0.1117(6) 0.3671(5) 0.0538(16) Uani 0.603(4) 1 d G U P A 1
H35A H 0.0733 0.1162 0.3861 0.065 Uiso 0.603(4) 1 calc R U P A 1
C36 C 0.1647(3) 0.1929(4) 0.3998(4) 0.0634(16) Uani 0.603(4) 1 d G U P A 1
H36A H 0.1566 0.2529 0.4410 0.076 Uiso 0.603(4) 1 calc R U P A 1
C37 C 0.2259(2) 0.1863(3) 0.3721(3) 0.0606(14) Uani 0.603(4) 1 d G U P A 1
H37A H 0.2598 0.2418 0.3944 0.073 Uiso 0.603(4) 1 calc R U P A 1
N3' N 0.4105(3) 0.0432(7) 0.2832(6) 0.0362(17) Uani 0.397(4) 1 d D U P A 2
C30' C 0.3417(3) 0.0737(7) 0.2912(6) 0.0442(16) Uani 0.397(4) 1 d D U P A 2
H30C H 0.3100 0.0627 0.2261 0.053 Uiso 0.397(4) 1 calc R U P A 2
H30D H 0.3408 0.1547 0.3088 0.053 Uiso 0.397(4) 1 calc R U P A 2
C31' C 0.3184(3) 0.0042(6) 0.3677(5) 0.0476(16) Uani 0.397(4) 1 d D U P A 2
H31C H 0.3478 0.0181 0.4342 0.057 Uiso 0.397(4) 1 calc R U P A 2
H31D H 0.3203 -0.0773 0.3524 0.057 Uiso 0.397(4) 1 calc R U P A 2
C32' C 0.2457(2) 0.0395(5) 0.3654(4) 0.0462(15) Uani 0.397(4) 1 d DG U P A 2
C33' C 0.1926(3) -0.0261(5) 0.3131(4) 0.0482(17) Uani 0.397(4) 1 d G U P A 2
H33B H 0.2017 -0.0925 0.2799 0.058 Uiso 0.397(4) 1 calc R U P A 2
C34' C 0.1263(2) 0.0053(7) 0.3094(7) 0.057(2) Uani 0.397(4) 1 d G U P A 2
H34B H 0.0900 -0.0396 0.2737 0.069 Uiso 0.397(4) 1 calc R U P A 2
C35' C 0.1130(2) 0.1024(8) 0.3581(8) 0.053(2) Uani 0.397(4) 1 d G U P A 2
H35B H 0.0677 0.1239 0.3556 0.063 Uiso 0.397(4) 1 calc R U P A 2
C36' C 0.1661(4) 0.1680(6) 0.4103(6) 0.0503(19) Uani 0.397(4) 1 d G U P A 2
H36B H 0.1571 0.2344 0.4435 0.060 Uiso 0.397(4) 1 calc R U P A 2
C37' C 0.2325(3) 0.1366(4) 0.4140(4) 0.0497(17) Uani 0.397(4) 1 d G U P A 2
H37B H 0.2687 0.1815 0.4497 0.060 Uiso 0.397(4) 1 calc R U P A 2
B1 B 0.45412(19) 0.2324(3) 0.0669(2) 0.0471(8) Uani 1 1 d . . . . .
F1 F 0.42886(15) 0.2299(2) 0.15018(17) 0.1091(10) Uani 1 1 d . . . . .
F2 F 0.48773(12) 0.13439(18) 0.06310(15) 0.0860(7) Uani 1 1 d . . . . .
F3 F 0.49761(16) 0.3209(2) 0.07483(19) 0.1230(11) Uani 1 1 d . . . . .
F4 F 0.40555(11) 0.2470(2) -0.01822(16) 0.0875(7) Uani 1 1 d . . . . .

loop_
_atom_site_aniso_label
_atom_site_aniso_U_11
_atom_site_aniso_U_22
_atom_site_aniso_U_33
_atom_site_aniso_U_23
_atom_site_aniso_U_13
_atom_site_aniso_U_12
N1 0.0300(11) 0.0346(11) 0.0373(12) -0.0009(9) 0.0079(9) -0.0022(8)
N2 0.0310(12) 0.0460(14) 0.0726(17) -0.0215(12) 0.0150(11) -0.0086(10)
C1 0.0368(15) 0.074(2) 0.0375(15) -0.0109(14) 0.0096(12) -0.0036(13)
C2 0.0394(17) 0.125(4) 0.0393(17) -0.0195(19) 0.0101(13) 0.0082(18)
C3 0.056(2) 0.117(3) 0.051(2) -0.030(2) 0.0030(17) 0.038(2)
C4 0.064(2) 0.070(2) 0.0530(19) -0.0207(17) -0.0018(17) 0.0254(17)
C5 0.0445(16) 0.0513(18) 0.0437(16) -0.0115(13) 0.0013(13) 0.0078(13)
C6 0.0293(13) 0.0513(17) 0.0329(13) -0.0099(11) 0.0022(10) 0.0010(11)
C7 0.0286(13) 0.0387(14) 0.0335(13) -0.0006(11) 0.0062(10) 0.0005(10)
C8 0.0292(13) 0.0302(13) 0.0414(14) -0.0020(11) 0.0049(11) -0.0010(10)
C9 0.0378(14) 0.0439(16) 0.0442(16) -0.0021(12) 0.0011(12) 0.0001(12)
C10 0.0398(16) 0.0466(17) 0.066(2) -0.0072(15) -0.0115(15) 0.0018(13)
C11 0.0317(15) 0.0439(18) 0.104(3) -0.0041(17) 0.0044(17) -0.0046(12)
C12 0.0375(16) 0.0466(18) 0.085(2) 0.0014(16) 0.0245(16) -0.0050(12)
C13 0.0370(14) 0.0405(15) 0.0524(17) 0.0003(12) 0.0137(12) -0.0032(11)
C14 0.0286(12) 0.0362(14) 0.0321(13) 0.0017(10) 0.0052(10) 0.0005(10)
C15 0.0275(12) 0.0313(13) 0.0339(13) 0.0011(10) 0.0050(10) -0.0004(10)
C16 0.0415(15) 0.0379(15) 0.0341(14) 0.0004(11) 0.0002(11) 0.0042(11)
C17 0.0454(16) 0.0450(17) 0.0481(17) 0.0051(13) -0.0017(13) 0.0141(12)
C18 0.0532(17) 0.0474(17) 0.0508(18) -0.0014(13) 0.0093(14) 0.0193(13)
C19 0.0615(19) 0.0580(19) 0.0356(15) -0.0040(13) 0.0067(13) 0.0195(15)
C20 0.0434(15) 0.0459(16) 0.0355(14) -0.0001(12) 0.0015(12) 0.0129(12)
C21 0.0280(12) 0.0360(14) 0.0320(13) -0.0031(10) 0.0054(10) -0.0022(10)
C22 0.0318(13) 0.0340(15) 0.0666(19) 0.0031(13) 0.0070(13) 0.0028(11)
C23 0.0348(14) 0.0328(15) 0.074(2) 0.0040(13) 0.0084(14) -0.0039(11)
C24 0.0308(13) 0.0352(14) 0.0342(13) -0.0034(10) 0.0088(10) -0.0034(10)
C25 0.0289(12) 0.0353(14) 0.0330(13) -0.0005(10) 0.0053(10) 0.0011(10)
C26 0.0327(13) 0.0304(13) 0.0331(13) 0.0012(10) 0.0070(10) -0.0038(10)
C27 0.0319(13) 0.0309(13) 0.0388(14) -0.0022(10) 0.0089(11) -0.0029(10)
C28 0.0384(15) 0.0568(19) 0.076(2) -0.0329(16) 0.0242(15) -0.0176(13)
C29 0.0494(16) 0.0488(17) 0.0425(15) -0.0115(12) 0.0164(13) -0.0037(13)
N3 0.030(2) 0.033(2) 0.032(2) 0.0006(18) 0.0099(19) 0.0009(16)
C30 0.030(2) 0.041(2) 0.041(2) 0.0029(18) 0.0122(19) -0.0003(18)
C31 0.039(2) 0.064(3) 0.054(3) 0.010(2) 0.013(2) 0.008(2)
C32 0.038(2) 0.057(3) 0.050(2) 0.011(2) 0.0151(18) 0.0072(19)
C33 0.043(2) 0.067(3) 0.053(3) -0.004(2) 0.012(2) 0.003(2)
C34 0.039(3) 0.066(3) 0.058(3) -0.001(3) 0.012(2) -0.002(2)
C35 0.041(3) 0.064(3) 0.060(3) 0.013(3) 0.020(2) 0.013(2)
C36 0.060(3) 0.059(3) 0.076(3) 0.000(3) 0.025(3) 0.011(2)
C37 0.050(2) 0.058(3) 0.076(3) -0.001(2) 0.019(2) 0.004(2)
N3' 0.029(3) 0.040(4) 0.040(4) 0.005(3) 0.010(3) -0.004(2)
C30' 0.033(3) 0.048(3) 0.051(3) 0.006(3) 0.009(3) 0.006(3)
C31' 0.043(3) 0.050(3) 0.052(3) 0.003(3) 0.015(3) 0.004(3)
C32' 0.041(3) 0.052(3) 0.050(3) 0.006(3) 0.019(2) 0.002(2)
C33' 0.041(3) 0.057(4) 0.048(3) -0.001(3) 0.013(3) -0.001(3)
C34' 0.047(4) 0.070(4) 0.056(4) 0.002(3) 0.015(3) -0.003(3)
C35' 0.041(3) 0.063(4) 0.056(4) 0.009(3) 0.016(3) 0.006(3)
C36' 0.050(3) 0.044(3) 0.061(3) 0.004(3) 0.023(3) 0.010(3)
C37' 0.045(3) 0.051(3) 0.055(3) 0.000(3) 0.016(3) 0.003(3)
B1 0.074(2) 0.0329(18) 0.0343(17) -0.0027(13) 0.0115(16) 0.0068(15)
F1 0.177(3) 0.1002(17) 0.0717(14) 0.0245(12) 0.0740(16) 0.0653(17)
F2 0.1326(19) 0.0685(13) 0.0622(12) 0.0019(10) 0.0337(12) 0.0446(12)
F3 0.181(3) 0.0833(17) 0.0846(17) 0.0079(13) -0.0103(17) -0.0603(17)
F4 0.0748(14) 0.1092(17) 0.0680(14) 0.0301(12) -0.0051(11) 0.0080(11)

loop_
_atom_type_symbol
_atom_type_description
_atom_type_scat_dispersion_real
_atom_type_scat_dispersion_imag
_atom_type_scat_source
C C 0.0033 0.0016 'International Tables Vol C Tables 4.2.6.8 and 6.1.1.4'
H H 0.0000 0.0000 'International Tables Vol C Tables 4.2.6.8 and 6.1.1.4'
B B 0.0013 0.0007 'International Tables Vol C Tables 4.2.6.8 and 6.1.1.4'
N N 0.0061 0.0033 'International Tables Vol C Tables 4.2.6.8 and 6.1.1.4'
F F 0.0171 0.0103 'International Tables Vol C Tables 4.2.6.8 and 6.1.1.4'

loop_
_geom_angle_atom_site_label_1
_geom_angle_atom_site_label_2
_geom_angle_atom_site_label_3
_geom_angle
N2 N1 C27 112.9(2)
N2 N1 C29 119.0(2)
C27 N1 C29 128.1(2)
N3' N2 N1 104.6(4)
N1 N2 N3 102.7(3)
C2 C1 C6 120.8(3)
C2 C1 H1A 119.6
C6 C1 H1A 119.6
C3 C2 C1 120.0(3)
C3 C2 H2A 120.0
C1 C2 H2A 120.0
C4 C3 C2 120.0(3)
C4 C3 H3A 120.0
C2 C3 H3A 120.0
C3 C4 C5 120.0(3)
C3 C4 H4A 120.0
C5 C4 H4A 120.0
C6 C5 C4 121.0(3)
C6 C5 H5A 119.5
C4 C5 H5A 119.5
C5 C6 C1 118.1(3)
C5 C6 C7 120.0(2)
C1 C6 C7 121.9(3)
C14 C7 C8 122.6(2)
C14 C7 C6 122.3(2)
C8 C7 C6 115.2(2)
C13 C8 C9 118.1(2)
C13 C8 C7 122.5(2)
C9 C8 C7 119.3(2)
C10 C9 C8 120.8(3)
C10 C9 H9A 119.6
C8 C9 H9A 119.6
C11 C10 C9 120.2(3)
C11 C10 H10A 119.9
C9 C10 H10A 119.9
C12 C11 C10 119.9(3)
C12 C11 H11A 120.0
C10 C11 H11A 120.0
C11 C12 C13 120.4(3)
C11 C12 H12A 119.8
C13 C12 H12A 119.8
C8 C13 C12 120.5(3)
C8 C13 H13A 119.8
C12 C13 H13A 119.8
C7 C14 C15 124.0(2)
C7 C14 C21 122.0(2)
C15 C14 C21 113.9(2)
C20 C15 C16 118.4(2)
C20 C15 C14 120.3(2)
C16 C15 C14 121.0(2)
C17 C16 C15 120.5(2)
C17 C16 H16A 119.8
C15 C16 H16A 119.8
C18 C17 C16 120.6(2)
C18 C17 H17A 119.7
C16 C17 H17A 119.7
C17 C18 C19 119.3(3)
C17 C18 H18A 120.4
C19 C18 H18A 120.4
C20 C19 C18 120.4(3)
C20 C19 H19A 119.8
C18 C19 H19A 119.8
C19 C20 C15 120.8(2)
C19 C20 H20A 119.6
C15 C20 H20A 119.6
C26 C21 C22 118.5(2)
C26 C21 C14 122.6(2)
C22 C21 C14 118.9(2)
C23 C22 C21 121.0(2)
C23 C22 H22A 119.5
C21 C22 H22A 119.5
C22 C23 C24 119.6(2)
C22 C23 H23A 120.2
C24 C23 H23A 120.2
C25 C24 C23 119.7(2)
C25 C24 C27 119.3(2)
C23 C24 C27 120.9(2)
C24 C25 C26 120.3(2)
C24 C25 H25A 119.8
C26 C25 H25A 119.8
C25 C26 C21 120.7(2)
C25 C26 H26A 119.7
C21 C26 H26A 119.7
C28 C27 N1 104.7(2)
C28 C27 C24 130.1(2)
N1 C27 C24 125.2(2)
N3 C28 C27 107.5(3)
C27 C28 N3' 102.2(4)
N3 C28 H28 121(2)
C27 C28 H28 131(2)
N3' C28 H28 125(2)
N1 C29 H29A 109.5
N1 C29 H29B 109.5
H29A C29 H29B 109.5
N1 C29 H29C 109.5
H29A C29 H29C 109.5
H29B C29 H29C 109.5
C28 N3 N2 109.6(3)
C28 N3 C30 129.4(4)
N2 N3 C30 118.9(4)
N3 C30 C31 111.2(4)
N3 C30 H30A 109.4
C31 C30 H30A 109.4
N3 C30 H30B 109.4
C31 C30 H30B 109.4
H30A C30 H30B 108.0
C32 C31 C30 111.2(4)
C32 C31 H31A 109.4
C30 C31 H31A 109.4
C32 C31 H31B 109.4
C30 C31 H31B 109.4
H31A C31 H31B 108.0
C33 C32 C37 120.0
C33 C32 C31 120.1(3)
C37 C32 C31 119.9(3)
C32 C33 C34 120.0
C32 C33 H33A 120.0
C34 C33 H33A 120.0
C35 C34 C33 120.0
C35 C34 H34A 120.0
C33 C34 H34A 120.0
C34 C35 C36 120.0
C34 C35 H35A 120.0
C36 C35 H35A 120.0
C35 C36 C37 120.0
C35 C36 H36A 120.0
C37 C36 H36A 120.0
C36 C37 C32 120.0
C36 C37 H37A 120.0
C32 C37 H37A 120.0
N2 N3' C28 108.4(5)
N2 N3' C30' 120.9(7)
C28 N3' C30' 128.2(7)
N3' C30' C31' 112.3(7)
N3' C30' H30C 109.1
C31' C30' H30C 109.1
N3' C30' H30D 109.1
C31' C30' H30D 109.1
H30C C30' H30D 107.9
C30' C31' C32' 107.3(5)
C30' C31' H31C 110.3
C32' C31' H31C 110.3
C30' C31' H31D 110.3
C32' C31' H31D 110.3
H31C C31' H31D 108.5
C33' C32' C37' 120.0
C33' C32' C31' 119.3(5)
C37' C32' C31' 120.7(5)
C34' C33' C32' 120.0
C34' C33' H33B 120.0
C32' C33' H33B 120.0
C35' C34' C33' 120.0
C35' C34' H34B 120.0
C33' C34' H34B 120.0
C36' C35' C34' 120.0
C36' C35' H35B 120.0
C34' C35' H35B 120.0
C35' C36' C37' 120.0
C35' C36' H36B 120.0
C37' C36' H36B 120.0
C36' C37' C32' 120.0
C36' C37' H37B 120.0
C32' C37' H37B 120.0
F2 B1 F3 109.7(3)
F2 B1 F4 110.2(3)
F3 B1 F4 107.4(3)
F2 B1 F1 107.9(3)
F3 B1 F1 108.3(3)
F4 B1 F1 113.3(3)

loop_
_geom_bond_atom_site_label_1
_geom_bond_atom_site_label_2
_geom_bond_distance
N1 N2 1.317(3)
N1 C27 1.361(3)
N1 C29 1.463(3)
N2 N3' 1.270(8)
N2 N3 1.389(5)
C1 C2 1.388(4)
C1 C6 1.393(4)
C1 H1A 0.9500
C2 C3 1.379(6)
C2 H2A 0.9500
C3 C4 1.373(5)
C3 H3A 0.9500
C4 C5 1.389(4)
C4 H4A 0.9500
C5 C6 1.386(4)
C5 H5A 0.9500
C6 C7 1.498(3)
C7 C14 1.359(3)
C7 C8 1.493(3)
C8 C13 1.390(4)
C8 C9 1.394(4)
C9 C10 1.387(4)
C9 H9A 0.9500
C10 C11 1.372(5)
C10 H10A 0.9500
C11 C12 1.369(5)
C11 H11A 0.9500
C12 C13 1.393(4)
C12 H12A 0.9500
C13 H13A 0.9500
C14 C15 1.491(3)
C14 C21 1.497(3)
C15 C20 1.390(4)
C15 C16 1.394(3)
C16 C17 1.382(4)
C16 H16A 0.9500
C17 C18 1.377(4)
C17 H17A 0.9500
C18 C19 1.385(4)
C18 H18A 0.9500
C19 C20 1.378(4)
C19 H19A 0.9500
C20 H20A 0.9500
C21 C26 1.391(3)
C21 C22 1.391(4)
C22 C23 1.388(4)
C22 H22A 0.9500
C23 C24 1.390(3)
C23 H23A 0.9500
C24 C25 1.383(3)
C24 C27 1.471(3)
C25 C26 1.383(3)
C25 H25A 0.9500
C26 H26A 0.9500
C27 C28 1.357(4)
C28 N3 1.325(5)
C28 N3' 1.463(8)
C28 H28 0.953(10)
C29 H29A 0.9800
C29 H29B 0.9800
C29 H29C 0.9800
N3 C30 1.465(5)
C30 C31 1.520(6)
C30 H30A 0.9900
C30 H30B 0.9900
C31 C32 1.518(5)
C31 H31A 0.9900
C31 H31B 0.9900
C32 C33 1.3900
C32 C37 1.3900
C33 C34 1.3900
C33 H33A 0.9500
C34 C35 1.3900
C34 H34A 0.9500
C35 C36 1.3900
C35 H35A 0.9500
C36 C37 1.3900
C36 H36A 0.9500
C37 H37A 0.9500
N3' C30' 1.476(8)
C30' C31' 1.505(8)
C30' H30C 0.9900
C30' H30D 0.9900
C31' C32' 1.530(7)
C31' H31C 0.9900
C31' H31D 0.9900
C32' C33' 1.3900
C32' C37' 1.3900
C33' C34' 1.3900
C33' H33B 0.9500
C34' C35' 1.3900
C34' H34B 0.9500
C35' C36' 1.3900
C35' H35B 0.9500
C36' C37' 1.3900
C36' H36B 0.9500
C37' H37B 0.9500
B1 F2 1.353(4)
B1 F3 1.359(4)
B1 F4 1.364(4)
B1 F1 1.371(4)

loop_
_geom_hbond_atom_site_label_D
_geom_hbond_atom_site_label_H
_geom_hbond_atom_site_label_A
_geom_hbond_distance_DH
_geom_hbond_distance_HA
_geom_hbond_distance_DA
_geom_hbond_angle_DHA
_geom_hbond_site_symmetry_A
C30 H30A F4 0.99 2.56 3.303(5) 131.5 4_566
C29 H29C F2 0.98 2.41 3.066(3) 123.6 3_655
C29 H29C F2 0.98 2.52 3.020(4) 111.4 .
C28 H28 F4 0.953(10) 2.54(2) 3.319(4) 139(3) 4_566
C28 H28 F3 0.953(10) 2.420(19) 3.304(4) 154(3) 4_566

loop_
_geom_torsion_atom_site_label_1
_geom_torsion_atom_site_label_2
_geom_torsion_atom_site_label_3
_geom_torsion_atom_site_label_4
_geom_torsion
C27 N1 N2 N3' 17.0(5)
C29 N1 N2 N3' -162.6(4)
C27 N1 N2 N3 -9.6(3)
C29 N1 N2 N3 170.9(3)
C6 C1 C2 C3 -0.9(4)
C1 C2 C3 C4 -1.3(5)
C2 C3 C4 C5 1.1(5)
C3 C4 C5 C6 1.2(4)
C4 C5 C6 C1 -3.3(4)
C4 C5 C6 C7 175.1(2)
C2 C1 C6 C5 3.1(4)
C2 C1 C6 C7 -175.3(2)
C5 C6 C7 C14 -129.2(3)
C1 C6 C7 C14 49.2(4)
C5 C6 C7 C8 50.9(3)
C1 C6 C7 C8 -130.8(2)
C14 C7 C8 C13 49.0(4)
C6 C7 C8 C13 -131.1(3)
C14 C7 C8 C9 -132.8(3)
C6 C7 C8 C9 47.2(3)
C13 C8 C9 C10 -0.5(4)
C7 C8 C9 C10 -178.8(2)
C8 C9 C10 C11 0.0(4)
C9 C10 C11 C12 0.7(5)
C10 C11 C12 C13 -0.9(5)
C9 C8 C13 C12 0.3(4)
C7 C8 C13 C12 178.6(2)
C11 C12 C13 C8 0.4(4)
C8 C7 C14 C15 6.8(4)
C6 C7 C14 C15 -173.2(2)
C8 C7 C14 C21 -178.0(2)
C6 C7 C14 C21 2.1(4)
C7 C14 C15 C20 -132.0(3)
C21 C14 C15 C20 52.4(3)
C7 C14 C15 C16 54.0(3)
C21 C14 C15 C16 -121.6(3)
C20 C15 C16 C17 -0.6(4)
C14 C15 C16 C17 173.5(2)
C15 C16 C17 C18 1.9(4)
C16 C17 C18 C19 -1.6(5)
C17 C18 C19 C20 0.1(5)
C18 C19 C20 C15 1.2(5)
C16 C15 C20 C19 -0.9(4)
C14 C15 C20 C19 -175.1(3)
C7 C14 C21 C26 49.6(3)
C15 C14 C21 C26 -134.7(2)
C7 C14 C21 C22 -128.5(3)
C15 C14 C21 C22 47.2(3)
C26 C21 C22 C23 -4.6(4)
C14 C21 C22 C23 173.6(3)
C21 C22 C23 C24 1.6(5)
C22 C23 C24 C25 2.6(4)
C22 C23 C24 C27 -173.9(3)
C23 C24 C25 C26 -3.7(4)
C27 C24 C25 C26 172.8(2)
C24 C25 C26 C21 0.7(4)
C22 C21 C26 C25 3.5(4)
C14 C21 C26 C25 -174.6(2)
N2 N1 C27 C28 0.3(3)
C29 N1 C27 C28 179.8(3)
N2 N1 C27 C24 -179.2(2)
C29 N1 C27 C24 0.3(4)
C25 C24 C27 C28 -66.5(4)
C23 C24 C27 C28 110.0(4)
C25 C24 C27 N1 112.9(3)
C23 C24 C27 N1 -70.6(4)
N1 C27 C28 N3 9.8(4)
C24 C27 C28 N3 -170.7(3)
N1 C27 C28 N3' -15.0(4)
C24 C27 C28 N3' 164.5(4)
C27 C28 N3 N2 -16.3(5)
C27 C28 N3 C30 -179.5(4)
N1 N2 N3 C28 15.8(4)
N1 N2 N3 C30 -179.0(4)
C28 N3 C30 C31 95.7(6)
N2 N3 C30 C31 -66.2(6)
N3 C30 C31 C32 179.0(4)
C30 C31 C32 C33 -89.3(5)
C30 C31 C32 C37 91.9(5)
C37 C32 C33 C34 0.0
C31 C32 C33 C34 -178.8(4)
C32 C33 C34 C35 0.0
C33 C34 C35 C36 0.0
C34 C35 C36 C37 0.0
C35 C36 C37 C32 0.0
C33 C32 C37 C36 0.0
C31 C32 C37 C36 178.8(4)
N1 N2 N3' C28 -26.2(6)
N1 N2 N3' C30' 170.4(6)
C27 C28 N3' N2 26.7(6)
C27 C28 N3' C30' -171.5(7)
N2 N3' C30' C31' 80.9(9)
C28 N3' C30' C31' -78.9(9)
N3' C30' C31' C32' -177.3(6)
C30' C31' C32' C33' 98.7(6)
C30' C31' C32' C37' -80.8(7)
C37' C32' C33' C34' 0.0
C31' C32' C33' C34' -179.4(6)
C32' C33' C34' C35' 0.0
C33' C34' C35' C36' 0.0
C34' C35' C36' C37' 0.0
C35' C36' C37' C32' 0.0
C33' C32' C37' C36' 0.0
C31' C32' C37' C36' 179.4(7)
